data_4328884
loop_
_publ_author_name
'Christopher S. Letko'
'Thomas B. Rauchfuss'
'Xiaoyuan Zhou'
'Danielle L. Gray'

_publ_contact_author
; 
Danielle L. Gray 
University of Illinois 
School of Chemical Sciences, Box 59-1 
505 South Mathews Avenue 
Urbana, Illinois  61801 
USA 
;
_publ_contact_author_email dgray@illinois.edu
_publ_contact_author_fax '1  217 244 8068'
_publ_contact_author_phone '1  217 244 1708'
_publ_section_title
;
 Influence of Second Coordination Sphere Hydroxyl Groups on the Reactivity
 of Copper(I) Complexes
;
_journal_name_full 'Inorganic Chemistry'
_journal_page_first 4511
_journal_page_last 4520
_journal_paper_doi 10.1021/ic202207e
_journal_volume 51
_journal_year 2012
_chemical_formula_moiety 'C36 H32 Ag2 N6 O2, C4 H10 O'
_chemical_formula_sum 'C40 H42 Ag2 N6 O3'
_chemical_formula_weight 870.54
_chemical_name_systematic
; 
? 
;
_space_group_IT_number 14
_symmetry_cell_setting monoclinic
_symmetry_space_group_name_Hall '-P 2ybc'
_symmetry_space_group_name_H-M 'P 1 21/c 1'
_atom_sites_solution_hydrogens geom
_atom_sites_solution_primary direct
_atom_sites_solution_secondary difmap
_audit_creation_method SHELXL-97
_audit_update_record
; 
? 
;
_cell_angle_alpha 90.00
_cell_angle_beta 96.3990(10)
_cell_angle_gamma 90.00
_cell_formula_units_Z 8
_cell_length_a 10.7273(3)
_cell_length_b 23.3759(6)
_cell_length_c 29.2642(7)
_cell_measurement_reflns_used 9798
_cell_measurement_temperature 193(2)
_cell_measurement_theta_max 67.73
_cell_measurement_theta_min 2.42
_cell_volume 7292.6(3)
_computing_cell_refinement 'SAINT V7.68A (Bruker, 2005)'
_computing_data_collection 'APEX2 V2010.11-3 (Bruker, 2010)'
_computing_data_reduction
; 
SAINT V7.68A, XPREP V2005/2, SADABS V2007/4, TWINABS V2007/5 
(Bruker, 2005 & 2007) 
;
_computing_molecular_graphics
; 
SHELXTL V6.12 (Bruker, 2005), CrystalMaker v2.1.3 (CrystalMaker, 1994) 
;
_computing_publication_material 'XCIF V6.12 (Bruker, 2005)'
_computing_structure_refinement 'SHELXTL V6.12 (Bruker, 2005)'
_computing_structure_solution 'SHELXTL V6.12 (Bruker, 2005)'
_diffrn_ambient_temperature 193(2)
_diffrn_measured_fraction_theta_full 0.979
_diffrn_measured_fraction_theta_max 0.979
_diffrn_measurement_device 'Bruker Kappa/ApexII CCD'
_diffrn_measurement_method 'profile data from \f and \w scans'
_diffrn_radiation_monochromator graphite
_diffrn_radiation_source 'fine-focus sealed tube'
_diffrn_radiation_type CuK\a
_diffrn_radiation_wavelength 1.54178
_diffrn_radiation_wavelength_id bc24qasq
_diffrn_reflns_av_R_equivalents 0.0462
_diffrn_reflns_av_sigmaI/netI 0.0315
_diffrn_reflns_limit_h_max 8
_diffrn_reflns_limit_h_min -12
_diffrn_reflns_limit_k_max 27
_diffrn_reflns_limit_k_min -27
_diffrn_reflns_limit_l_max 30
_diffrn_reflns_limit_l_min -35
_diffrn_reflns_number 75421
_diffrn_reflns_theta_full 68.20
_diffrn_reflns_theta_max 68.20
_diffrn_reflns_theta_min 2.42
_exptl_absorpt_coefficient_mu 8.993
_exptl_absorpt_correction_T_max 0.5196
_exptl_absorpt_correction_T_min 0.0761
_exptl_absorpt_correction_type integration
_exptl_absorpt_process_details 'SHELXTL/XPREP V2005/2 (Bruker, 2005)'
_exptl_crystal_colour colourless
_exptl_crystal_density_diffrn 1.586
_exptl_crystal_description plate
_exptl_crystal_F_000 3536
_exptl_crystal_id bc24qasq
_exptl_crystal_preparation
; 
The data crystal was mounted using oil (Parantone-N, Exxon) to a 
0.3 mm cryo-loop (Hampton Research) with the (1 0 2) scattering 
planes roughly normal to the spindle axis. 
;
_exptl_crystal_size_max 0.601
_exptl_crystal_size_mid 0.214
_exptl_crystal_size_min 0.09
_platon_squeeze_details
; 
The structure has one disordered diethylether solvate molecule per 
target molecule.  The squeezed electron count is consistent with 
the predicted electron count. (diethylether = 42 electrons, 42*Z(8) 
=336 electrons which is consisten with the 350 electrons squeezed 
out) 
;
_refine_diff_density_max 0.661
_refine_diff_density_min -0.371
_refine_diff_density_rms 0.061
_refine_ls_extinction_method none
_refine_ls_goodness_of_fit_ref 1.023
_refine_ls_hydrogen_treatment noref
_refine_ls_matrix_type full
_refine_ls_number_parameters 837
_refine_ls_number_reflns 13023
_refine_ls_number_restraints 0
_refine_ls_restrained_S_all 1.023
_refine_ls_R_factor_all 0.0289
_refine_ls_R_factor_gt 0.0257
_refine_ls_shift/su_max 0.005
_refine_ls_shift/su_mean 0.000
_refine_ls_structure_factor_coef Fsqd
_refine_ls_weighting_details 'calc w=1/[\s^2^(Fo^2^)+(0.0357P)^2^+2.0579P] where P=(Fo^2^+2Fc^2^)/3'
_refine_ls_weighting_scheme calc
_refine_ls_wR_factor_gt 0.0648
_refine_ls_wR_factor_ref 0.0662
_reflns_number_gt 11795
_reflns_number_total 13023
_reflns_threshold_expression >2sigma(I)
_cod_data_source_file ic202207e_si_002_5.cif
_cod_data_source_block bc24qasq
_cod_original_sg_symbol_Hall '-P 2ybc '
_cod_original_sg_symbol_H-M 'P 1 21/c 1 '
_cod_database_code 4328884

loop_
_symmetry_equiv_pos_as_xyz
'x, y, z'
'-x, y+1/2, -z+1/2'
'-x, -y, -z'
'x, -y-1/2, z-1/2'

loop_
_atom_site_label
_atom_site_type_symbol
_atom_site_fract_x
_atom_site_fract_y
_atom_site_fract_z
_atom_site_U_iso_or_equiv
_atom_site_adp_type
_atom_site_occupancy
_atom_site_symmetry_multiplicity
_atom_site_calc_flag
_atom_site_refinement_flags
Ag1 Ag 0.473798(16) 0.354922(8) 0.713862(6) 0.03338(5) Uani 1 1 d .
Ag2 Ag 0.547462(15) 0.434161(8) 0.782661(6) 0.03256(5) Uani 1 1 d .
O1 O 0.73445(15) 0.40840(9) 0.76564(6) 0.0385(4) Uani 1 1 d .
O2 O 0.33839(16) 0.33201(8) 0.76255(6) 0.0352(4) Uani 1 1 d .
N1 N 0.65921(18) 0.38287(9) 0.69196(7) 0.0322(4) Uani 1 1 d .
N2 N 0.4922(2) 0.28131(10) 0.65786(7) 0.0359(5) Uani 1 1 d .
N3 N 0.39436(18) 0.40904(9) 0.64231(7) 0.0339(4) Uani 1 1 d .
N4 N 0.34360(18) 0.42107(9) 0.79562(6) 0.0293(4) Uani 1 1 d .
N5 N 0.46460(19) 0.53000(9) 0.75994(7) 0.0349(5) Uani 1 1 d .
N6 N 0.56526(19) 0.48152(9) 0.85508(7) 0.0346(5) Uani 1 1 d .
C1 C 0.5710(2) 0.35969(12) 0.61212(8) 0.0361(6) Uani 1 1 d .
H1 H 0.6056 0.3605 0.5818 0.043 Uiso 1 1 calc R
C2 C 0.7556(2) 0.39626(11) 0.72426(8) 0.0325(5) Uani 1 1 d .
C3 C 0.8800(2) 0.39686(13) 0.71194(9) 0.0431(6) Uani 1 1 d .
H3 H 0.9487 0.4040 0.7346 0.052 Uiso 1 1 calc R
C4 C 0.9006(2) 0.38718(14) 0.66748(10) 0.0475(7) Uani 1 1 d .
H4 H 0.9835 0.3882 0.6590 0.057 Uiso 1 1 calc R
C5 C 0.7995(2) 0.37577(13) 0.63428(9) 0.0410(6) Uani 1 1 d .
H5 H 0.8122 0.3699 0.6030 0.049 Uiso 1 1 calc R
C6 C 0.6823(2) 0.37333(11) 0.64807(8) 0.0322(5) Uani 1 1 d .
C7 C 0.4529(3) 0.22774(12) 0.66238(10) 0.0408(6) Uani 1 1 d .
C8 C 0.4349(3) 0.19078(13) 0.62512(11) 0.0514(7) Uani 1 1 d .
H8 H 0.4054 0.1529 0.6288 0.062 Uiso 1 1 calc R
C9 C 0.4608(3) 0.21004(15) 0.58280(11) 0.0545(8) Uani 1 1 d .
H9 H 0.4484 0.1855 0.5568 0.065 Uiso 1 1 calc R
C10 C 0.5045(3) 0.26467(13) 0.57813(9) 0.0439(6) Uani 1 1 d .
H10 H 0.5242 0.2782 0.5492 0.053 Uiso 1 1 calc R
C11 C 0.5193(2) 0.29972(11) 0.61652(8) 0.0343(5) Uani 1 1 d .
C12 C 0.4312(4) 0.20856(14) 0.70981(11) 0.0573(8) Uani 1 1 d .
H12A H 0.3988 0.2406 0.7265 0.086 Uiso 1 1 calc R
H12B H 0.5106 0.1953 0.7263 0.086 Uiso 1 1 calc R
H12C H 0.3702 0.1772 0.7076 0.086 Uiso 1 1 calc R
C13 C 0.3129(2) 0.45273(11) 0.64231(9) 0.0390(6) Uani 1 1 d .
C14 C 0.3081(3) 0.49539(12) 0.60933(11) 0.0499(7) Uani 1 1 d .
H14 H 0.2502 0.5261 0.6101 0.060 Uiso 1 1 calc R
C15 C 0.3873(3) 0.49321(14) 0.57546(11) 0.0534(8) Uani 1 1 d .
H15 H 0.3847 0.5223 0.5527 0.064 Uiso 1 1 calc R
C16 C 0.4708(3) 0.44814(14) 0.57506(9) 0.0476(7) Uani 1 1 d .
H16 H 0.5254 0.4453 0.5517 0.057 Uiso 1 1 calc R
C17 C 0.4733(2) 0.40688(11) 0.60967(8) 0.0343(5) Uani 1 1 d .
C18 C 0.2291(3) 0.45316(14) 0.67986(11) 0.0493(7) Uani 1 1 d .
H18A H 0.1533 0.4753 0.6700 0.074 Uiso 1 1 calc R
H18B H 0.2734 0.4706 0.7075 0.074 Uiso 1 1 calc R
H18C H 0.2057 0.4138 0.6867 0.074 Uiso 1 1 calc R
C19 C 0.3538(2) 0.51856(11) 0.82868(8) 0.0349(5) Uani 1 1 d .
H19 H 0.2928 0.5430 0.8433 0.042 Uiso 1 1 calc R
C20 C 0.2869(2) 0.36953(11) 0.78625(8) 0.0305(5) Uani 1 1 d .
C21 C 0.1700(2) 0.35823(12) 0.80322(9) 0.0390(6) Uani 1 1 d .
H21 H 0.1299 0.3223 0.7975 0.047 Uiso 1 1 calc R
C22 C 0.1158(2) 0.39888(14) 0.82765(9) 0.0452(7) Uani 1 1 d .
H22 H 0.0373 0.3914 0.8386 0.054 Uiso 1 1 calc R
C23 C 0.1746(2) 0.45143(13) 0.83672(9) 0.0413(6) Uani 1 1 d .
H23 H 0.1373 0.4801 0.8538 0.050 Uiso 1 1 calc R
C24 C 0.2883(2) 0.46066(11) 0.82020(8) 0.0324(5) Uani 1 1 d .
C25 C 0.4813(3) 0.55470(12) 0.71927(9) 0.0408(6) Uani 1 1 d .
C26 C 0.4053(3) 0.59955(13) 0.70201(10) 0.0509(7) Uani 1 1 d .
H26 H 0.4175 0.6166 0.6734 0.061 Uiso 1 1 calc R
C27 C 0.3126(4) 0.61911(14) 0.72670(11) 0.0580(9) Uani 1 1 d .
H27 H 0.2604 0.6499 0.7153 0.070 Uiso 1 1 calc R
C28 C 0.2955(3) 0.59360(13) 0.76841(10) 0.0494(7) Uani 1 1 d .
H28 H 0.2319 0.6067 0.7860 0.059 Uiso 1 1 calc R
C29 C 0.3733(2) 0.54867(11) 0.78371(8) 0.0357(5) Uani 1 1 d .
C30 C 0.5823(3) 0.53104(14) 0.69412(10) 0.0505(7) Uani 1 1 d .
H30A H 0.5784 0.4892 0.6945 0.076 Uiso 1 1 calc R
H30B H 0.6640 0.5437 0.7090 0.076 Uiso 1 1 calc R
H30C H 0.5712 0.5447 0.6623 0.076 Uiso 1 1 calc R
C31 C 0.6699(2) 0.47989(11) 0.88509(8) 0.0354(5) Uani 1 1 d .
C32 C 0.6838(3) 0.51439(12) 0.92387(9) 0.0400(6) Uani 1 1 d .
H32 H 0.7587 0.5130 0.9445 0.048 Uiso 1 1 calc R
C33 C 0.5879(3) 0.55071(13) 0.93219(9) 0.0433(6) Uani 1 1 d .
H33 H 0.5961 0.5747 0.9585 0.052 Uiso 1 1 calc R
C34 C 0.4793(3) 0.55188(12) 0.90168(9) 0.0383(6) Uani 1 1 d .
H34 H 0.4115 0.5762 0.9071 0.046 Uiso 1 1 calc R
C35 C 0.4713(2) 0.51700(11) 0.86307(8) 0.0324(5) Uani 1 1 d .
C36 C 0.7692(3) 0.43796(15) 0.87573(10) 0.0532(8) Uani 1 1 d .
H36A H 0.7511 0.4007 0.8889 0.080 Uiso 1 1 calc R
H36B H 0.8511 0.4516 0.8897 0.080 Uiso 1 1 calc R
H36C H 0.7705 0.4340 0.8425 0.080 Uiso 1 1 calc R
Ag3 Ag 0.642384(16) 0.193693(8) 0.953452(6) 0.03274(5) Uani 1 1 d .
Ag4 Ag 0.820397(15) 0.235877(8) 1.023875(6) 0.03280(5) Uani 1 1 d .
O3 O 0.69159(16) 0.30887(8) 1.01956(6) 0.0370(4) Uani 1 1 d .
O4 O 0.68236(16) 0.11396(8) 0.99319(6) 0.0376(4) Uani 1 1 d .
N7 N 0.60501(17) 0.28902(9) 0.94573(6) 0.0281(4) Uani 1 1 d .
N8 N 0.44854(18) 0.18316(9) 0.90166(7) 0.0329(4) Uani 1 1 d .
N9 N 0.72170(19) 0.21133(9) 0.87740(7) 0.0324(4) Uani 1 1 d .
N10 N 0.88035(19) 0.14350(9) 1.02090(7) 0.0305(4) Uani 1 1 d .
N11 N 1.02245(19) 0.25208(10) 0.99563(7) 0.0371(5) Uani 1 1 d .
N12 N 0.95648(19) 0.23572(9) 1.09717(7) 0.0352(5) Uani 1 1 d .
C37 C 0.5274(2) 0.26897(10) 0.86450(8) 0.0295(5) Uani 1 1 d .
H37 H 0.4915 0.2938 0.8385 0.035 Uiso 1 1 calc R
C38 C 0.6235(2) 0.32438(10) 0.98299(8) 0.0287(5) Uani 1 1 d .
C39 C 0.5654(2) 0.37924(11) 0.98058(8) 0.0346(5) Uani 1 1 d .
H39 H 0.5795 0.4048 1.0059 0.042 Uiso 1 1 calc R
C40 C 0.4896(2) 0.39527(11) 0.94216(9) 0.0372(5) Uani 1 1 d .
H40 H 0.4478 0.4311 0.9413 0.045 Uiso 1 1 calc R
C41 C 0.4738(2) 0.35897(11) 0.90426(9) 0.0345(5) Uani 1 1 d .
H41 H 0.4223 0.3697 0.8771 0.041 Uiso 1 1 calc R
C42 C 0.5347(2) 0.30705(10) 0.90723(8) 0.0285(5) Uani 1 1 d .
C43 C 0.3634(2) 0.14125(11) 0.90364(10) 0.0378(6) Uani 1 1 d .
C44 C 0.2642(2) 0.13420(12) 0.86925(11) 0.0454(7) Uani 1 1 d .
H44 H 0.2052 0.1042 0.8712 0.054 Uiso 1 1 calc R
C45 C 0.2523(2) 0.17120(13) 0.83236(10) 0.0471(7) Uani 1 1 d .
H45 H 0.1853 0.1669 0.8085 0.057 Uiso 1 1 calc R
C46 C 0.3386(2) 0.21451(12) 0.83056(9) 0.0384(6) Uani 1 1 d .
H46 H 0.3319 0.2407 0.8056 0.046 Uiso 1 1 calc R
C47 C 0.4355(2) 0.21926(11) 0.86590(8) 0.0300(5) Uani 1 1 d .
C48 C 0.3786(3) 0.10192(14) 0.94435(11) 0.0519(7) Uani 1 1 d .
H48A H 0.4621 0.1073 0.9612 0.078 Uiso 1 1 calc R
H48B H 0.3694 0.0622 0.9338 0.078 Uiso 1 1 calc R
H48C H 0.3144 0.1106 0.9647 0.078 Uiso 1 1 calc R
C49 C 0.8405(2) 0.20030(12) 0.86979(9) 0.0383(6) Uani 1 1 d .
C50 C 0.8991(3) 0.23077(14) 0.83720(10) 0.0481(7) Uani 1 1 d .
H50 H 0.9833 0.2225 0.8324 0.058 Uiso 1 1 calc R
C51 C 0.8336(3) 0.27288(14) 0.81217(10) 0.0500(7) Uani 1 1 d .
H51 H 0.8721 0.2939 0.7898 0.060 Uiso 1 1 calc R
C52 C 0.7109(3) 0.28457(12) 0.81978(9) 0.0410(6) Uani 1 1 d .
H52 H 0.6637 0.3133 0.8026 0.049 Uiso 1 1 calc R
C53 C 0.6586(2) 0.25304(11) 0.85338(8) 0.0314(5) Uani 1 1 d .
C54 C 0.9074(3) 0.15342(15) 0.89793(11) 0.0533(8) Uani 1 1 d .
H54A H 0.8753 0.1513 0.9280 0.080 Uiso 1 1 calc R
H54B H 0.9976 0.1616 0.9023 0.080 Uiso 1 1 calc R
H54C H 0.8929 0.1168 0.8819 0.080 Uiso 1 1 calc R
C55 C 1.0925(2) 0.17775(12) 1.05277(9) 0.0369(6) Uani 1 1 d .
H55 H 1.1743 0.1577 1.0608 0.044 Uiso 1 1 calc R
C56 C 0.7930(2) 0.10178(11) 1.01158(8) 0.0321(5) Uani 1 1 d .
C57 C 0.8249(3) 0.04415(12) 1.02384(9) 0.0439(6) Uani 1 1 d .
H57 H 0.7641 0.0147 1.0184 0.053 Uiso 1 1 calc R
C58 C 0.9435(3) 0.03151(12) 1.04347(10) 0.0487(7) Uani 1 1 d .
H58 H 0.9650 -0.0068 1.0517 0.058 Uiso 1 1 calc R
C59 C 1.0323(3) 0.07433(13) 1.05131(10) 0.0448(6) Uani 1 1 d .
H59 H 1.1155 0.0657 1.0641 0.054 Uiso 1 1 calc R
C60 C 0.9974(2) 0.12972(11) 1.04008(8) 0.0332(5) Uani 1 1 d .
C61 C 1.0442(3) 0.28892(13) 0.96182(9) 0.0421(6) Uani 1 1 d .
C62 C 1.1616(3) 0.29379(15) 0.94650(11) 0.0525(7) Uani 1 1 d .
H62 H 1.1751 0.3201 0.9228 0.063 Uiso 1 1 calc R
C63 C 1.2581(3) 0.25997(16) 0.96606(12) 0.0568(8) Uani 1 1 d .
H63 H 1.3395 0.2630 0.9564 0.068 Uiso 1 1 calc R
C64 C 1.2349(3) 0.22145(14) 1.00015(10) 0.0482(7) Uani 1 1 d .
H64 H 1.2998 0.1972 1.0137 0.058 Uiso 1 1 calc R
C65 C 1.1157(2) 0.21872(12) 1.01415(9) 0.0370(6) Uani 1 1 d .
C66 C 0.9361(3) 0.32511(14) 0.94222(11) 0.0509(7) Uani 1 1 d .
H66A H 0.8592 0.3021 0.9392 0.076 Uiso 1 1 calc R
H66B H 0.9520 0.3393 0.9119 0.076 Uiso 1 1 calc R
H66C H 0.9264 0.3575 0.9627 0.076 Uiso 1 1 calc R
C67 C 0.9295(3) 0.25989(12) 1.13674(9) 0.0412(6) Uani 1 1 d .
C68 C 1.0124(3) 0.25650(15) 1.17680(10) 0.0523(7) Uani 1 1 d .
H68 H 0.9919 0.2739 1.2043 0.063 Uiso 1 1 calc R
C69 C 1.1246(3) 0.22766(16) 1.17629(10) 0.0559(8) Uani 1 1 d .
H69 H 1.1817 0.2248 1.2034 0.067 Uiso 1 1 calc R
C70 C 1.1526(3) 0.20316(13) 1.13580(10) 0.0446(6) Uani 1 1 d .
H70 H 1.2296 0.1835 1.1345 0.054 Uiso 1 1 calc R
C71 C 1.0662(2) 0.20773(11) 1.09688(9) 0.0349(5) Uani 1 1 d .
C72 C 0.8044(3) 0.28859(15) 1.13620(10) 0.0526(7) Uani 1 1 d .
H72A H 0.7450 0.2623 1.1484 0.079 Uiso 1 1 calc R
H72B H 0.7732 0.2991 1.1046 0.079 Uiso 1 1 calc R
H72C H 0.8132 0.3231 1.1553 0.079 Uiso 1 1 calc R

loop_
_atom_site_aniso_label
_atom_site_aniso_U_11
_atom_site_aniso_U_22
_atom_site_aniso_U_33
_atom_site_aniso_U_23
_atom_site_aniso_U_13
_atom_site_aniso_U_12
Ag1 0.03383(9) 0.03871(11) 0.02799(9) -0.00464(7) 0.00514(7) -0.00417(7)
Ag2 0.03094(9) 0.03708(10) 0.02926(9) -0.00532(7) 0.00149(7) 0.00135(7)
O1 0.0307(8) 0.0554(12) 0.0283(8) -0.0088(8) -0.0017(7) 0.0008(8)
O2 0.0386(9) 0.0334(9) 0.0345(8) -0.0022(7) 0.0079(7) -0.0055(7)
N1 0.0294(10) 0.0387(12) 0.0284(10) -0.0031(9) 0.0020(8) -0.0016(8)
N2 0.0377(11) 0.0370(12) 0.0323(10) -0.0034(9) 0.0010(9) 0.0025(9)
N3 0.0310(10) 0.0361(11) 0.0325(10) -0.0001(9) -0.0055(8) -0.0024(8)
N4 0.0290(9) 0.0336(11) 0.0248(9) 0.0025(8) 0.0014(8) 0.0023(8)
N5 0.0385(11) 0.0319(11) 0.0328(10) 0.0043(9) -0.0029(9) -0.0015(8)
N6 0.0379(11) 0.0375(12) 0.0268(9) -0.0032(8) -0.0032(9) 0.0038(9)
C1 0.0362(13) 0.0492(16) 0.0225(11) -0.0036(10) 0.0021(10) -0.0053(11)
C2 0.0283(11) 0.0355(13) 0.0330(12) -0.0018(10) 0.0001(10) 0.0012(9)
C3 0.0277(12) 0.0585(18) 0.0411(14) -0.0088(13) -0.0044(11) -0.0011(11)
C4 0.0290(13) 0.067(2) 0.0478(15) -0.0081(14) 0.0087(12) -0.0025(12)
C5 0.0383(13) 0.0543(17) 0.0312(12) -0.0044(12) 0.0074(11) -0.0024(12)
C6 0.0301(11) 0.0362(13) 0.0302(12) -0.0004(10) 0.0026(10) -0.0017(9)
C7 0.0405(14) 0.0365(15) 0.0451(14) -0.0039(12) 0.0031(12) 0.0050(11)
C8 0.0548(17) 0.0401(16) 0.0593(18) -0.0145(14) 0.0063(15) -0.0043(13)
C9 0.0569(18) 0.057(2) 0.0495(17) -0.0241(15) 0.0043(14) -0.0028(14)
C10 0.0414(14) 0.0564(18) 0.0333(13) -0.0123(12) 0.0020(11) 0.0007(12)
C11 0.0275(11) 0.0425(14) 0.0318(12) -0.0070(11) -0.0010(10) 0.0041(10)
C12 0.077(2) 0.0432(18) 0.0531(17) 0.0046(14) 0.0121(16) -0.0001(15)
C13 0.0313(12) 0.0363(14) 0.0453(14) -0.0013(11) -0.0138(11) -0.0040(10)
C14 0.0449(15) 0.0362(15) 0.0624(18) 0.0044(13) -0.0212(14) -0.0021(12)
C15 0.0531(17) 0.0495(18) 0.0512(16) 0.0222(14) -0.0219(14) -0.0128(14)
C16 0.0473(15) 0.0578(18) 0.0345(13) 0.0130(13) -0.0092(12) -0.0131(13)
C17 0.0338(12) 0.0405(14) 0.0261(11) 0.0019(10) -0.0075(10) -0.0077(10)
C18 0.0389(14) 0.0487(17) 0.0580(17) -0.0071(14) -0.0040(13) 0.0059(12)
C19 0.0352(12) 0.0361(14) 0.0325(12) -0.0026(10) -0.0003(10) 0.0083(10)
C20 0.0291(11) 0.0368(13) 0.0247(11) 0.0045(10) -0.0006(9) -0.0015(9)
C21 0.0334(13) 0.0471(16) 0.0364(13) 0.0028(11) 0.0032(11) -0.0063(11)
C22 0.0308(13) 0.065(2) 0.0410(14) -0.0001(14) 0.0098(11) -0.0033(12)
C23 0.0355(13) 0.0527(17) 0.0358(13) -0.0055(12) 0.0037(11) 0.0069(11)
C24 0.0306(11) 0.0404(14) 0.0251(11) 0.0020(10) -0.0025(9) 0.0045(10)
C25 0.0469(15) 0.0354(14) 0.0371(13) 0.0044(11) -0.0085(12) -0.0120(11)
C26 0.075(2) 0.0361(15) 0.0383(14) 0.0084(12) -0.0090(14) -0.0032(14)
C27 0.082(2) 0.0397(17) 0.0465(16) 0.0078(13) -0.0176(16) 0.0121(15)
C28 0.0625(18) 0.0390(16) 0.0433(15) -0.0053(12) -0.0084(14) 0.0138(13)
C29 0.0416(13) 0.0289(12) 0.0340(12) -0.0010(10) -0.0079(11) 0.0015(10)
C30 0.0554(17) 0.0561(19) 0.0408(14) 0.0123(14) 0.0096(13) -0.0101(14)
C31 0.0390(13) 0.0365(14) 0.0294(11) -0.0012(10) -0.0014(10) 0.0026(10)
C32 0.0441(14) 0.0413(15) 0.0320(12) -0.0030(11) -0.0071(11) -0.0036(11)
C33 0.0491(15) 0.0459(16) 0.0339(13) -0.0139(12) 0.0004(12) -0.0042(12)
C34 0.0438(14) 0.0348(14) 0.0370(13) -0.0059(11) 0.0077(11) 0.0006(11)
C35 0.0381(12) 0.0304(13) 0.0280(11) 0.0014(10) 0.0002(10) 0.0018(10)
C36 0.0472(16) 0.065(2) 0.0428(15) -0.0144(14) -0.0149(13) 0.0196(14)
Ag3 0.03318(9) 0.03145(10) 0.03217(9) 0.00524(7) -0.00264(7) 0.00153(6)
Ag4 0.02888(9) 0.03420(10) 0.03403(9) 0.00117(7) -0.00226(7) 0.00436(6)
O3 0.0411(9) 0.0394(10) 0.0294(8) -0.0021(7) -0.0015(7) 0.0089(7)
O4 0.0369(9) 0.0325(9) 0.0411(9) 0.0042(7) -0.0066(8) -0.0021(7)
N7 0.0280(9) 0.0287(10) 0.0275(9) 0.0030(8) 0.0021(8) 0.0022(7)
N8 0.0288(10) 0.0323(11) 0.0369(11) 0.0024(9) 0.0012(8) 0.0014(8)
N9 0.0327(10) 0.0338(11) 0.0306(10) -0.0023(8) 0.0036(8) -0.0011(8)
N10 0.0321(10) 0.0314(11) 0.0272(9) 0.0007(8) -0.0007(8) 0.0067(8)
N11 0.0331(11) 0.0406(12) 0.0374(11) 0.0030(9) 0.0028(9) -0.0020(9)
N12 0.0340(11) 0.0396(12) 0.0306(10) -0.0005(9) -0.0023(9) -0.0021(9)
C37 0.0336(12) 0.0295(12) 0.0246(10) 0.0026(9) 0.0001(9) 0.0005(9)
C38 0.0281(11) 0.0309(12) 0.0269(11) 0.0010(9) 0.0031(9) 0.0028(9)
C39 0.0392(13) 0.0346(14) 0.0305(12) -0.0027(10) 0.0053(10) 0.0050(10)
C40 0.0416(13) 0.0313(13) 0.0392(13) 0.0048(11) 0.0067(11) 0.0080(10)
C41 0.0358(12) 0.0354(14) 0.0315(12) 0.0047(10) 0.0003(10) 0.0044(10)
C42 0.0270(11) 0.0317(12) 0.0272(11) 0.0031(9) 0.0048(9) -0.0032(9)
C43 0.0293(12) 0.0341(14) 0.0505(15) -0.0019(11) 0.0064(11) 0.0004(10)
C44 0.0303(13) 0.0413(15) 0.0636(18) -0.0051(13) 0.0010(13) -0.0058(11)
C45 0.0311(13) 0.0531(17) 0.0539(16) -0.0083(14) -0.0104(12) -0.0011(12)
C46 0.0351(13) 0.0403(15) 0.0390(13) -0.0032(11) 0.0003(11) 0.0030(11)
C47 0.0280(11) 0.0318(13) 0.0301(11) -0.0046(10) 0.0032(9) 0.0026(9)
C48 0.0438(15) 0.0450(17) 0.0673(19) 0.0125(15) 0.0081(14) -0.0054(12)
C49 0.0351(13) 0.0425(15) 0.0376(13) -0.0090(11) 0.0057(11) 0.0007(11)
C50 0.0350(14) 0.0604(19) 0.0512(16) -0.0071(14) 0.0147(13) -0.0069(12)
C51 0.0508(16) 0.0552(19) 0.0478(16) 0.0020(14) 0.0223(14) -0.0109(13)
C52 0.0479(15) 0.0398(15) 0.0362(13) 0.0025(11) 0.0090(12) -0.0050(12)
C53 0.0344(12) 0.0338(13) 0.0255(11) -0.0037(9) 0.0016(10) -0.0048(10)
C54 0.0422(15) 0.063(2) 0.0554(17) -0.0006(15) 0.0086(14) 0.0145(14)
C55 0.0265(11) 0.0440(15) 0.0389(13) 0.0021(11) -0.0018(10) 0.0061(10)
C56 0.0385(13) 0.0330(13) 0.0239(10) 0.0018(9) -0.0003(10) 0.0012(10)
C57 0.0561(16) 0.0348(15) 0.0386(14) 0.0002(11) -0.0046(13) 0.0008(12)
C58 0.0592(18) 0.0341(15) 0.0495(16) 0.0019(12) -0.0076(14) 0.0144(13)
C59 0.0424(14) 0.0452(16) 0.0445(14) 0.0026(12) -0.0054(12) 0.0138(12)
C60 0.0335(12) 0.0371(14) 0.0286(11) 0.0001(10) 0.0016(10) 0.0069(10)
C61 0.0406(14) 0.0458(16) 0.0399(14) 0.0015(12) 0.0042(12) -0.0039(11)
C62 0.0513(17) 0.062(2) 0.0463(15) 0.0065(14) 0.0159(14) -0.0119(14)
C63 0.0378(15) 0.072(2) 0.0635(19) -0.0015(17) 0.0198(14) -0.0005(14)
C64 0.0323(13) 0.0592(19) 0.0537(16) -0.0022(14) 0.0080(12) 0.0031(12)
C65 0.0284(12) 0.0452(15) 0.0369(13) -0.0041(11) 0.0013(10) -0.0002(10)
C66 0.0503(16) 0.0513(18) 0.0505(16) 0.0176(14) 0.0036(14) -0.0015(13)
C67 0.0422(14) 0.0438(15) 0.0367(13) -0.0056(12) -0.0005(11) -0.0068(11)
C68 0.0583(18) 0.062(2) 0.0343(14) -0.0093(13) -0.0049(13) -0.0078(15)
C69 0.0517(17) 0.071(2) 0.0397(15) 0.0003(15) -0.0183(13) -0.0052(15)
C70 0.0356(13) 0.0494(17) 0.0458(15) 0.0050(13) -0.0096(12) -0.0028(11)
C71 0.0271(11) 0.0398(14) 0.0361(13) 0.0051(11) -0.0042(10) -0.0024(10)
C72 0.0481(16) 0.065(2) 0.0442(15) -0.0171(15) 0.0031(13) 0.0025(14)

loop_
_atom_type_symbol
_atom_type_description
_atom_type_scat_dispersion_real
_atom_type_scat_dispersion_imag
_atom_type_scat_source
C C 0.0181 0.0091 'International Tables Vol C Tables 4.2.6.8 and 6.1.1.4'
H H 0.0000 0.0000 'International Tables Vol C Tables 4.2.6.8 and 6.1.1.4'
N N 0.0311 0.0180 'International Tables Vol C Tables 4.2.6.8 and 6.1.1.4'
O O 0.0492 0.0322 'International Tables Vol C Tables 4.2.6.8 and 6.1.1.4'
Ag Ag 0.1306 4.2820 'International Tables Vol C Tables 4.2.6.8 and 6.1.1.4'

loop_
_exptl_crystal_face_index_h
_exptl_crystal_face_index_k
_exptl_crystal_face_index_l
_exptl_crystal_face_perp_dist
0.00 0.00 1.00 0.2090
0.00 1.00 0.00 0.0450
0.00 -1.00 0.00 0.0350
-1.00 0.00 0.00 0.1070
1.00 0.00 0.00 0.0850
1.00 0.00 -2.00 0.1440
0.00 0.00 -1.00 0.3050
1.00 0.00 2.00 0.1360

loop_
_geom_angle_atom_site_label_1
_geom_angle_atom_site_label_2
_geom_angle_atom_site_label_3
_geom_angle
O2 Ag1 N1 156.58(7)
O2 Ag1 N2 112.12(7)
N1 Ag1 N2 82.59(7)
O2 Ag1 N3 118.22(7)
N1 Ag1 N3 81.09(7)
N2 Ag1 N3 80.67(7)
O2 Ag1 Ag2 81.32(4)
N1 Ag1 Ag2 79.89(5)
N2 Ag1 Ag2 158.82(5)
N3 Ag1 Ag2 108.07(5)
O1 Ag2 N4 156.12(8)
O1 Ag2 N6 110.10(7)
N4 Ag2 N6 84.12(7)
O1 Ag2 N5 119.70(7)
N4 Ag2 N5 81.01(7)
N6 Ag2 N5 78.98(7)
O1 Ag2 Ag1 81.20(4)
N4 Ag2 Ag1 80.27(5)
N6 Ag2 Ag1 160.30(5)
N5 Ag2 Ag1 110.09(5)
C2 O1 Ag2 122.19(14)
C20 O2 Ag1 122.48(15)
C6 N1 C2 119.5(2)
C6 N1 Ag1 118.88(16)
C2 N1 Ag1 119.80(16)
C7 N2 C11 119.5(2)
C7 N2 Ag1 123.71(17)
C11 N2 Ag1 115.29(17)
C13 N3 C17 119.3(2)
C13 N3 Ag1 122.86(17)
C17 N3 Ag1 112.99(15)
C24 N4 C20 120.0(2)
C24 N4 Ag2 118.91(16)
C20 N4 Ag2 119.96(15)
C29 N5 C25 119.7(2)
C29 N5 Ag2 114.72(16)
C25 N5 Ag2 122.99(18)
C35 N6 C31 119.4(2)
C35 N6 Ag2 117.01(15)
C31 N6 Ag2 123.08(16)
C17 C1 C11 114.8(2)
C17 C1 C6 111.2(2)
C11 C1 C6 113.4(2)
C17 C1 H1 105.5
C11 C1 H1 105.5
C6 C1 H1 105.5
O1 C2 N1 120.3(2)
O1 C2 C3 120.3(2)
N1 C2 C3 119.3(2)
C4 C3 C2 119.8(2)
C4 C3 H3 120.1
C2 C3 H3 120.1
C3 C4 C5 120.0(2)
C3 C4 H4 120.0
C5 C4 H4 120.0
C6 C5 C4 118.1(2)
C6 C5 H5 120.9
C4 C5 H5 120.9
N1 C6 C5 123.1(2)
N1 C6 C1 118.3(2)
C5 C6 C1 118.6(2)
N2 C7 C8 121.7(3)
N2 C7 C12 117.1(3)
C8 C7 C12 121.2(3)
C9 C8 C7 118.7(3)
C9 C8 H8 120.7
C7 C8 H8 120.7
C10 C9 C8 120.0(3)
C10 C9 H9 120.0
C8 C9 H9 120.0
C9 C10 C11 118.6(3)
C9 C10 H10 120.7
C11 C10 H10 120.7
N2 C11 C10 121.5(3)
N2 C11 C1 119.3(2)
C10 C11 C1 119.2(2)
C7 C12 H12A 109.5
C7 C12 H12B 109.5
H12A C12 H12B 109.5
C7 C12 H12C 109.5
H12A C12 H12C 109.5
H12B C12 H12C 109.5
N3 C13 C14 121.4(3)
N3 C13 C18 116.7(2)
C14 C13 C18 121.9(3)
C15 C14 C13 119.8(3)
C15 C14 H14 120.1
C13 C14 H14 120.1
C14 C15 C16 119.1(3)
C14 C15 H15 120.4
C16 C15 H15 120.4
C15 C16 C17 118.7(3)
C15 C16 H16 120.7
C17 C16 H16 120.7
N3 C17 C16 121.7(3)
N3 C17 C1 118.6(2)
C16 C17 C1 119.6(2)
C13 C18 H18A 109.5
C13 C18 H18B 109.5
H18A C18 H18B 109.5
C13 C18 H18C 109.5
H18A C18 H18C 109.5
H18B C18 H18C 109.5
C35 C19 C29 113.4(2)
C35 C19 C24 114.6(2)
C29 C19 C24 111.8(2)
C35 C19 H19 105.3
C29 C19 H19 105.3
C24 C19 H19 105.3
O2 C20 N4 120.3(2)
O2 C20 C21 120.8(2)
N4 C20 C21 119.0(2)
C22 C21 C20 119.9(3)
C22 C21 H21 120.0
C20 C21 H21 120.0
C21 C22 C23 120.4(2)
C21 C22 H22 119.8
C23 C22 H22 119.8
C24 C23 C22 118.1(3)
C24 C23 H23 121.0
C22 C23 H23 121.0
N4 C24 C23 122.6(2)
N4 C24 C19 118.1(2)
C23 C24 C19 119.3(2)
N5 C25 C26 120.9(3)
N5 C25 C30 116.9(2)
C26 C25 C30 122.2(3)
C27 C26 C25 119.4(3)
C27 C26 H26 120.3
C25 C26 H26 120.3
C26 C27 C28 119.7(3)
C26 C27 H27 120.2
C28 C27 H27 120.2
C29 C28 C27 118.4(3)
C29 C28 H28 120.8
C27 C28 H28 120.8
N5 C29 C28 122.0(3)
N5 C29 C19 118.5(2)
C28 C29 C19 119.5(3)
C25 C30 H30A 109.5
C25 C30 H30B 109.5
H30A C30 H30B 109.5
C25 C30 H30C 109.5
H30A C30 H30C 109.5
H30B C30 H30C 109.5
N6 C31 C32 121.5(2)
N6 C31 C36 117.3(2)
C32 C31 C36 121.2(2)
C33 C32 C31 119.3(2)
C33 C32 H32 120.3
C31 C32 H32 120.3
C32 C33 C34 119.3(2)
C32 C33 H33 120.4
C34 C33 H33 120.4
C33 C34 C35 118.9(2)
C33 C34 H34 120.5
C35 C34 H34 120.5
N6 C35 C34 121.6(2)
N6 C35 C19 118.7(2)
C34 C35 C19 119.7(2)
C31 C36 H36A 109.5
C31 C36 H36B 109.5
H36A C36 H36B 109.5
C31 C36 H36C 109.5
H36A C36 H36C 109.5
H36B C36 H36C 109.5
O4 Ag3 N7 154.20(7)
O4 Ag3 N8 110.03(7)
N7 Ag3 N8 84.76(7)
O4 Ag3 N9 122.72(7)
N7 Ag3 N9 79.84(7)
N8 Ag3 N9 79.36(7)
O4 Ag3 Ag4 80.51(4)
N7 Ag3 Ag4 80.08(5)
N8 Ag3 Ag4 161.05(5)
N9 Ag3 Ag4 108.77(5)
O3 Ag4 N10 157.44(7)
O3 Ag4 N11 116.05(7)
N10 Ag4 N11 82.38(8)
O3 Ag4 N12 111.17(7)
N10 Ag4 N12 83.57(7)
N11 Ag4 N12 80.31(7)
O3 Ag4 Ag3 81.90(5)
N10 Ag4 Ag3 79.07(5)
N11 Ag4 Ag3 111.19(5)
N12 Ag4 Ag3 157.46(5)
C38 O3 Ag4 124.53(15)
C56 O4 Ag3 121.66(16)
C42 N7 C38 119.7(2)
C42 N7 Ag3 117.71(16)
C38 N7 Ag3 120.42(15)
C47 N8 C43 118.7(2)
C47 N8 Ag3 115.38(15)
C43 N8 Ag3 125.54(17)
C53 N9 C49 119.1(2)
C53 N9 Ag3 112.59(15)
C49 N9 Ag3 122.58(17)
C60 N10 C56 119.9(2)
C60 N10 Ag4 117.78(17)
C56 N10 Ag4 120.07(16)
C65 N11 C61 119.1(2)
C65 N11 Ag4 115.27(17)
C61 N11 Ag4 125.50(17)
C71 N12 C67 118.7(2)
C71 N12 Ag4 115.46(16)
C67 N12 Ag4 125.85(17)
C53 C37 C47 115.7(2)
C53 C37 C42 110.62(19)
C47 C37 C42 113.26(19)
C53 C37 H37 105.4
C47 C37 H37 105.4
C42 C37 H37 105.4
O3 C38 N7 121.0(2)
O3 C38 C39 120.2(2)
N7 C38 C39 118.8(2)
C40 C39 C38 120.3(2)
C40 C39 H39 119.8
C38 C39 H39 119.8
C39 C40 C41 119.9(2)
C39 C40 H40 120.1
C41 C40 H40 120.1
C42 C41 C40 118.2(2)
C42 C41 H41 120.9
C40 C41 H41 120.9
N7 C42 C41 123.0(2)
N7 C42 C37 118.2(2)
C41 C42 C37 118.7(2)
N8 C43 C44 121.6(3)
N8 C43 C48 117.8(2)
C44 C43 C48 120.6(2)
C45 C44 C43 119.3(3)
C45 C44 H44 120.4
C43 C44 H44 120.4
C46 C45 C44 119.2(3)
C46 C45 H45 120.4
C44 C45 H45 120.4
C45 C46 C47 118.8(3)
C45 C46 H46 120.6
C47 C46 H46 120.6
N8 C47 C46 122.5(2)
N8 C47 C37 119.2(2)
C46 C47 C37 118.3(2)
C43 C48 H48A 109.5
C43 C48 H48B 109.5
H48A C48 H48B 109.5
C43 C48 H48C 109.5
H48A C48 H48C 109.5
H48B C48 H48C 109.5
N9 C49 C50 121.6(3)
N9 C49 C54 116.9(2)
C50 C49 C54 121.5(3)
C51 C50 C49 119.2(3)
C51 C50 H50 120.4
C49 C50 H50 120.4
C50 C51 C52 119.6(3)
C50 C51 H51 120.2
C52 C51 H51 120.2
C51 C52 C53 118.2(3)
C51 C52 H52 120.9
C53 C52 H52 120.9
N9 C53 C52 122.3(2)
N9 C53 C37 119.3(2)
C52 C53 C37 118.3(2)
C49 C54 H54A 109.5
C49 C54 H54B 109.5
H54A C54 H54B 109.5
C49 C54 H54C 109.5
H54A C54 H54C 109.5
H54B C54 H54C 109.5
C71 C55 C65 113.6(2)
C71 C55 C60 111.2(2)
C65 C55 C60 116.1(2)
C71 C55 H55 104.9
C65 C55 H55 104.9
C60 C55 H55 104.9
O4 C56 N10 120.8(2)
O4 C56 C57 120.1(2)
N10 C56 C57 119.1(2)
C58 C57 C56 119.7(3)
C58 C57 H57 120.2
C56 C57 H57 120.2
C57 C58 C59 120.3(3)
C57 C58 H58 119.9
C59 C58 H58 119.9
C60 C59 C58 118.4(2)
C60 C59 H59 120.8
C58 C59 H59 120.8
N10 C60 C59 122.5(2)
N10 C60 C55 119.1(2)
C59 C60 C55 118.3(2)
N11 C61 C62 121.7(3)
N11 C61 C66 116.8(2)
C62 C61 C66 121.5(3)
C63 C62 C61 119.1(3)
C63 C62 H62 120.4
C61 C62 H62 120.4
C62 C63 C64 119.0(3)
C62 C63 H63 120.5
C64 C63 H63 120.5
C65 C64 C63 119.2(3)
C65 C64 H64 120.4
C63 C64 H64 120.4
N11 C65 C64 121.8(3)
N11 C65 C55 119.4(2)
C64 C65 C55 118.8(2)
C61 C66 H66A 109.5
C61 C66 H66B 109.5
H66A C66 H66B 109.5
C61 C66 H66C 109.5
H66A C66 H66C 109.5
H66B C66 H66C 109.5
N12 C67 C68 121.4(3)
N12 C67 C72 117.1(2)
C68 C67 C72 121.4(3)
C69 C68 C67 119.6(3)
C69 C68 H68 120.2
C67 C68 H68 120.2
C70 C69 C68 119.0(3)
C70 C69 H69 120.5
C68 C69 H69 120.5
C69 C70 C71 118.9(3)
C69 C70 H70 120.5
C71 C70 H70 120.5
N12 C71 C70 122.4(3)
N12 C71 C55 118.2(2)
C70 C71 C55 119.3(2)
C67 C72 H72A 109.5
C67 C72 H72B 109.5
H72A C72 H72B 109.5
C67 C72 H72C 109.5
H72A C72 H72C 109.5
H72B C72 H72C 109.5

loop_
_geom_bond_atom_site_label_1
_geom_bond_atom_site_label_2
_geom_bond_distance
Ag1 O2 2.2109(17)
Ag1 N1 2.253(2)
Ag1 N2 2.400(2)
Ag1 N3 2.513(2)
Ag1 Ag2 2.7847(2)
Ag2 O1 2.2039(17)
Ag2 N4 2.2813(19)
Ag2 N6 2.380(2)
Ag2 N5 2.474(2)
O1 C2 1.288(3)
O2 C20 1.281(3)
N1 C6 1.354(3)
N1 C2 1.357(3)
N2 C7 1.333(4)
N2 C11 1.346(3)
N3 C13 1.344(3)
N3 C17 1.347(3)
N4 C24 1.350(3)
N4 C20 1.364(3)
N5 C29 1.336(3)
N5 C25 1.352(3)
N6 C35 1.346(3)
N6 C31 1.347(3)
C1 C17 1.517(4)
C1 C11 1.518(4)
C1 C6 1.535(3)
C1 H1 1.0000
C2 C3 1.421(4)
C3 C4 1.363(4)
C3 H3 0.9500
C4 C5 1.398(4)
C4 H4 0.9500
C5 C6 1.364(4)
C5 H5 0.9500
C7 C8 1.388(4)
C7 C12 1.501(4)
C8 C9 1.375(5)
C8 H8 0.9500
C9 C10 1.373(5)
C9 H9 0.9500
C10 C11 1.385(4)
C10 H10 0.9500
C12 H12A 0.9800
C12 H12B 0.9800
C12 H12C 0.9800
C13 C14 1.385(4)
C13 C18 1.495(4)
C14 C15 1.377(5)
C14 H14 0.9500
C15 C16 1.384(5)
C15 H15 0.9500
C16 C17 1.397(4)
C16 H16 0.9500
C18 H18A 0.9800
C18 H18B 0.9800
C18 H18C 0.9800
C19 C35 1.523(3)
C19 C29 1.527(4)
C19 C24 1.532(4)
C19 H19 1.0000
C20 C21 1.424(4)
C21 C22 1.358(4)
C21 H21 0.9500
C22 C23 1.393(4)
C22 H22 0.9500
C23 C24 1.378(4)
C23 H23 0.9500
C25 C26 1.388(4)
C25 C30 1.483(4)
C26 C27 1.371(5)
C26 H26 0.9500
C27 C28 1.389(5)
C27 H27 0.9500
C28 C29 1.385(4)
C28 H28 0.9500
C30 H30A 0.9800
C30 H30B 0.9800
C30 H30C 0.9800
C31 C32 1.387(4)
C31 C36 1.495(4)
C32 C33 1.376(4)
C32 H32 0.9500
C33 C34 1.387(4)
C33 H33 0.9500
C34 C35 1.388(3)
C34 H34 0.9500
C36 H36A 0.9800
C36 H36B 0.9800
C36 H36C 0.9800
Ag3 O4 2.2133(17)
Ag3 N7 2.271(2)
Ag3 N8 2.445(2)
Ag3 N9 2.504(2)
Ag3 Ag4 2.8264(2)
Ag4 O3 2.1904(17)
Ag4 N10 2.258(2)
Ag4 N11 2.434(2)
Ag4 N12 2.456(2)
O3 C38 1.279(3)
O4 C56 1.279(3)
N7 C42 1.351(3)
N7 C38 1.365(3)
N8 C47 1.340(3)
N8 C43 1.345(3)
N9 C53 1.340(3)
N9 C49 1.343(3)
N10 C60 1.356(3)
N10 C56 1.359(3)
N11 C65 1.335(3)
N11 C61 1.351(4)
N12 C71 1.348(3)
N12 C67 1.349(4)
C37 C53 1.525(3)
C37 C47 1.528(3)
C37 C42 1.530(3)
C37 H37 1.0000
C38 C39 1.424(3)
C39 C40 1.365(4)
C39 H39 0.9500
C40 C41 1.392(4)
C40 H40 0.9500
C41 C42 1.376(3)
C41 H41 0.9500
C43 C44 1.391(4)
C43 C48 1.499(4)
C44 C45 1.378(4)
C44 H44 0.9500
C45 C46 1.377(4)
C45 H45 0.9500
C46 C47 1.386(3)
C46 H46 0.9500
C48 H48A 0.9800
C48 H48B 0.9800
C48 H48C 0.9800
C49 C50 1.395(4)
C49 C54 1.504(4)
C50 C51 1.373(5)
C50 H50 0.9500
C51 C52 1.387(4)
C51 H51 0.9500
C52 C53 1.395(4)
C52 H52 0.9500
C54 H54A 0.9800
C54 H54B 0.9800
C54 H54C 0.9800
C55 C71 1.523(4)
C55 C65 1.523(4)
C55 C60 1.535(4)
C55 H55 1.0000
C56 C57 1.426(4)
C57 C58 1.369(4)
C57 H57 0.9500
C58 C59 1.383(4)
C58 H58 0.9500
C59 C60 1.378(4)
C59 H59 0.9500
C61 C62 1.388(4)
C61 C66 1.497(4)
C62 C63 1.376(5)
C62 H62 0.9500
C63 C64 1.387(5)
C63 H63 0.9500
C64 C65 1.386(4)
C64 H64 0.9500
C66 H66A 0.9800
C66 H66B 0.9800
C66 H66C 0.9800
C67 C68 1.392(4)
C67 C72 1.499(4)
C68 C69 1.381(5)
C68 H68 0.9500
C69 C70 1.379(4)
C69 H69 0.9500
C70 C71 1.390(4)
C70 H70 0.9500
C72 H72A 0.9800
C72 H72B 0.9800
C72 H72C 0.9800

loop_
_platon_squeeze_void_nr
_platon_squeeze_void_average_x
_platon_squeeze_void_average_y
_platon_squeeze_void_average_z
_platon_squeeze_void_volume
_platon_squeeze_void_count_electrons
_platon_squeeze_void_content
1 0.000 0.500 0.000 598 175 ' '
2 0.000 1.000 0.500 598 175 ' '
